data_2240726
loop_
_publ_author_name
'Prakash, S. M.'
'Thiruvalluvar, A.'
'Rosepriya, S.'
'Srinivasan, N.'

_publ_section_title
;
 2-(1<i>H</i>-Benzimidazol-2-yl)phenol
;
_journal_coeditor_code HG5377
_journal_issue 2
_journal_name_full 'Acta Crystallographica Section E'
_journal_page_first o184
_journal_paper_doi 10.1107/S1600536814001366
_journal_volume 70
_journal_year 2014
_chemical_formula_iupac 'C13 H10 N2 O'
_chemical_formula_moiety 'C13 H10 N2 O'
_chemical_formula_structural 'C13 H10 N2 O'
_chemical_formula_sum 'C13 H10 N2 O'
_chemical_formula_weight 210.23
_chemical_melting_point 386
_chemical_name_common Benzimidazole
_chemical_name_systematic
;
2-(1<i>H</i>-Benzimidazol-2-yl)phenol
;
_space_group_IT_number 14
_symmetry_cell_setting monoclinic
_symmetry_space_group_name_Hall '-P 2ybc'
_symmetry_space_group_name_H-M 'P 1 21/c 1'
_atom_sites_solution_hydrogens mixed
_atom_sites_solution_primary direct
_atom_sites_solution_secondary difmap
_cell_angle_alpha 90
_cell_angle_beta 102.34(2)
_cell_angle_gamma 90
_cell_formula_units_Z 4
_cell_length_a 16.864(4)
_cell_length_b 4.7431(8)
_cell_length_c 12.952(2)
_cell_measurement_reflns_used 612
_cell_measurement_temperature 293(2)
_cell_measurement_theta_max 23.7690
_cell_measurement_theta_min 4.7530
_cell_volume 1012.1(3)
_computing_cell_refinement 'CrysAlis PRO (Agilent, 2013)'
_computing_data_collection 'CrysAlis PRO (Agilent, 2013)'
_computing_data_reduction 'CrysAlis PRO (Agilent, 2013)'
_computing_molecular_graphics 'ORTEP-3 for Windows (Farrugia, 2012) and PLATON (Spek, 2009)'
_computing_publication_material 'SHELXL2013 (Sheldrick, 2008) and PLATON (Spek, 2009)'
_computing_structure_refinement 'SHELXL2013 (Sheldrick, 2008)'
_computing_structure_solution 'SIR2011 (Burla <i>et al.</i>, 2012)'
_diffrn_ambient_temperature 293(2)
_diffrn_detector_area_resol_mean 16.3291
_diffrn_measured_fraction_theta_full 0.999
_diffrn_measured_fraction_theta_max 0.856
_diffrn_measurement_device_type 'Agilent Xcalibur Eos Gemini'
_diffrn_measurement_method '\w scans'
_diffrn_radiation_monochromator graphite
_diffrn_radiation_source 'Enhance (Mo) X-ray Source'
_diffrn_radiation_type MoK\a
_diffrn_radiation_wavelength 0.71073
_diffrn_reflns_av_R_equivalents 0.0372
_diffrn_reflns_limit_h_max 10
_diffrn_reflns_limit_h_min -23
_diffrn_reflns_limit_k_max 6
_diffrn_reflns_limit_k_min -3
_diffrn_reflns_limit_l_max 17
_diffrn_reflns_limit_l_min -15
_diffrn_reflns_number 4073
_diffrn_reflns_theta_full 25.000
_diffrn_reflns_theta_max 29.158
_diffrn_reflns_theta_min 3.193
_exptl_absorpt_coefficient_mu 0.090
_exptl_absorpt_correction_T_max 1.00000
_exptl_absorpt_correction_T_min 0.82898
_exptl_absorpt_correction_type multi-scan
_exptl_absorpt_process_details
;
(CrysAlis PRO; Agilent, 2013)
;
_exptl_crystal_colour colourless
_exptl_crystal_density_diffrn 1.380
_exptl_crystal_density_method 'Not Measured'
_exptl_crystal_description block
_exptl_crystal_F_000 440
_exptl_crystal_size_max 0.30
_exptl_crystal_size_mid 0.30
_exptl_crystal_size_min 0.25
_refine_diff_density_max 0.177
_refine_diff_density_min -0.165
_refine_ls_extinction_method none
_refine_ls_goodness_of_fit_ref 1.026
_refine_ls_hydrogen_treatment mixed
_refine_ls_matrix_type full
_refine_ls_number_parameters 150
_refine_ls_number_reflns 2338
_refine_ls_number_restraints 0
_refine_ls_restrained_S_all 1.026
_refine_ls_R_factor_all 0.1458
_refine_ls_R_factor_gt 0.0667
_refine_ls_shift/su_max 0.000
_refine_ls_shift/su_max_lt 0.001
_refine_ls_shift/su_mean <0.001
_refine_ls_structure_factor_coef Fsqd
_refine_ls_weighting_details 'w=1/[\s^2^(Fo^2^)+(0.0339P)^2^] where P=(Fo^2^+2Fc^2^)/3'
_refine_ls_weighting_scheme calc
_refine_ls_wR_factor_gt 0.1013
_refine_ls_wR_factor_ref 0.1308
_reflns_number_gt 1184
_reflns_number_total 2338
_reflns_threshold_expression 'I > 2\s(I)'
_cod_data_source_file hg5377sup1.cif
_cod_data_source_block I
_cod_original_sg_symbol_H-M 'P 21/c'
_cod_database_code 2240726
_cod_database_fobs_code 2240726

loop_
_symmetry_equiv_pos_site_id
_symmetry_equiv_pos_as_xyz
1 x,y,z
2 -x,1/2+y,1/2-z
3 -x,-y,-z
4 x,1/2-y,1/2+z

loop_
_atom_site_aniso_label
_atom_site_aniso_U_11
_atom_site_aniso_U_22
_atom_site_aniso_U_33
_atom_site_aniso_U_12
_atom_site_aniso_U_13
_atom_site_aniso_U_23
O26 0.0835(16) 0.0762(13) 0.0334(11) 0.0152(10) 0.0147(10) -0.0050(9)
N1 0.0540(15) 0.0546(13) 0.0295(12) -0.0037(11) 0.0100(10) 0.0028(11)
N3 0.0511(14) 0.0521(12) 0.0304(11) 0.0005(11) 0.0070(10) -0.0010(10)
C2 0.0486(16) 0.0465(14) 0.0314(14) -0.0094(12) 0.0095(12) -0.0032(12)
C4 0.0567(19) 0.0620(17) 0.0475(17) 0.0017(14) 0.0068(14) -0.0017(14)
C5 0.0532(18) 0.0608(17) 0.067(2) 0.0028(14) 0.0129(15) -0.0089(16)
C6 0.062(2) 0.0648(17) 0.067(2) -0.0066(16) 0.0304(16) -0.0132(16)
C7 0.067(2) 0.0610(17) 0.0436(17) -0.0111(16) 0.0241(15) -0.0073(14)
C8 0.0454(16) 0.0462(14) 0.0410(15) -0.0080(13) 0.0122(12) -0.0022(12)
C9 0.0443(16) 0.0488(14) 0.0370(15) -0.0055(13) 0.0087(12) -0.0015(12)
C21 0.0454(16) 0.0424(13) 0.0391(15) -0.0070(12) 0.0087(12) -0.0033(12)
C22 0.0537(17) 0.0547(15) 0.0440(17) -0.0030(14) 0.0081(13) 0.0020(13)
C23 0.0558(19) 0.0583(17) 0.067(2) 0.0025(15) 0.0062(16) 0.0056(15)
C24 0.0547(19) 0.0539(16) 0.085(2) 0.0048(14) 0.0187(17) -0.0042(17)
C25 0.067(2) 0.0645(18) 0.059(2) 0.0004(16) 0.0255(16) -0.0112(15)
C26 0.0534(18) 0.0508(15) 0.0410(16) -0.0033(13) 0.0092(13) -0.0051(13)

loop_
_atom_site_type_symbol
_atom_site_label
_atom_site_fract_x
_atom_site_fract_y
_atom_site_fract_z
_atom_site_U_iso_or_equiv
_atom_site_thermal_displace_type
_atom_site_calc_flag
_atom_site_refinement_flags
_atom_site_occupancy
O O26 0.20929(12) 0.7018(4) 0.54707(12) 0.0640(8) Uani d . 1.000
N N1 0.25872(13) 0.5474(4) 0.25071(16) 0.0459(8) Uani d . 1.000
N N3 0.28328(12) 0.4482(4) 0.42170(14) 0.0448(7) Uani d . 1.000
C C2 0.24046(15) 0.6055(5) 0.34606(18) 0.0420(8) Uani d . 1.000
C C4 0.38923(16) 0.0807(5) 0.4149(2) 0.0561(10) Uani d . 1.000
C C5 0.42862(16) -0.0543(5) 0.3475(2) 0.0603(11) Uani d . 1.000
C C6 0.41275(17) 0.0093(6) 0.2410(2) 0.0621(11) Uani d . 1.000
C C7 0.35740(17) 0.2089(5) 0.1985(2) 0.0554(10) Uani d . 1.000
C C8 0.31718(15) 0.3444(5) 0.26679(19) 0.0438(9) Uani d . 1.000
C C9 0.33257(15) 0.2825(5) 0.37415(18) 0.0434(9) Uani d . 1.000
C C21 0.18120(15) 0.8077(4) 0.36215(19) 0.0424(8) Uani d . 1.000
C C22 0.13653(15) 0.9671(5) 0.28084(19) 0.0512(9) Uani d . 1.000
C C23 0.08097(17) 1.1585(5) 0.2980(2) 0.0614(11) Uani d . 1.000
C C24 0.06758(18) 1.1945(5) 0.3980(3) 0.0640(11) Uani d . 1.000
C C25 0.11064(18) 1.0406(5) 0.4800(2) 0.0617(11) Uani d . 1.000
C C26 0.16741(16) 0.8493(5) 0.4634(2) 0.0485(9) Uani d . 1.000
H H1 0.2390(15) 0.643(5) 0.190(2) 0.068(9) Uiso d . 1.000
H H4 0.40039 0.03737 0.48660 0.0673 Uiso calc R 1.000
H H5 0.46693 -0.19179 0.37380 0.0722 Uiso calc R 1.000
H H6 0.44063 -0.08687 0.19714 0.0748 Uiso calc R 1.000
H H7 0.34708 0.25216 0.12684 0.0666 Uiso calc R 1.000
H H22 0.14474 0.94254 0.21266 0.0613 Uiso calc R 1.000
H H23 0.05206 1.26504 0.24222 0.0737 Uiso calc R 1.000
H H24 0.02909 1.32393 0.40988 0.0768 Uiso calc R 1.000
H H25 0.10138 1.06568 0.54762 0.0741 Uiso calc R 1.000
H H26 0.23899 0.58738 0.52659 0.0960 Uiso calc R 1.000

loop_
_atom_type_symbol
_atom_type_description
_atom_type_scat_dispersion_real
_atom_type_scat_dispersion_imag
_atom_type_scat_source
C C 0.0033 0.0016 ' International Tables Vol C Tables 4.2.6.8 and 6.1.1.4'
H H 0.0000 0.0000 ' International Tables Vol C Tables 4.2.6.8 and 6.1.1.4'
N N 0.0061 0.0033 ' International Tables Vol C Tables 4.2.6.8 and 6.1.1.4'
O O 0.0106 0.0060 ' International Tables Vol C Tables 4.2.6.8 and 6.1.1.4'

loop_
_geom_angle_atom_site_label_1
_geom_angle_atom_site_label_2
_geom_angle_atom_site_label_3
_geom_angle
_geom_angle_publ_flag
C26 O26 H26 109.00 no
C2 N1 C8 107.5(2) no
C2 N3 C9 106.09(19) no
C8 N1 H1 127.3(16) no
C2 N1 H1 124.9(16) no
N1 C2 N3 111.4(2) no
N1 C2 C21 124.5(2) no
N3 C2 C21 124.0(2) no
C5 C4 C9 118.3(2) no
C4 C5 C6 121.3(2) no
C5 C6 C7 121.7(3) no
C6 C7 C8 116.9(2) no
N1 C8 C7 132.0(2) no
C7 C8 C9 122.0(2) no
N1 C8 C9 106.1(2) no
C4 C9 C8 119.8(2) no
N3 C9 C8 108.9(2) no
N3 C9 C4 131.3(2) no
C2 C21 C22 122.6(2) no
C2 C21 C26 119.6(2) no
C22 C21 C26 117.8(2) no
C21 C22 C23 121.6(2) no
C22 C23 C24 119.8(2) no
C23 C24 C25 120.1(3) no
C24 C25 C26 120.4(3) no
O26 C26 C21 121.1(2) no
O26 C26 C25 118.6(2) no
C21 C26 C25 120.3(2) no
C5 C4 H4 121.00 no
C9 C4 H4 121.00 no
C4 C5 H5 119.00 no
C6 C5 H5 119.00 no
C5 C6 H6 119.00 no
C7 C6 H6 119.00 no
C6 C7 H7 122.00 no
C8 C7 H7 122.00 no
C21 C22 H22 119.00 no
C23 C22 H22 119.00 no
C22 C23 H23 120.00 no
C24 C23 H23 120.00 no
C23 C24 H24 120.00 no
C25 C24 H24 120.00 no
C24 C25 H25 120.00 no
C26 C25 H25 120.00 no

loop_
_geom_bond_atom_site_label_1
_geom_bond_atom_site_label_2
_geom_bond_distance
_geom_bond_publ_flag
O26 C26 1.355(3) no
O26 H26 0.8200 no
N1 C2 1.363(3) no
N1 C8 1.362(3) no
N3 C9 1.381(3) no
N3 C2 1.317(3) no
N1 H1 0.91(2) no
C2 C21 1.432(3) no
C4 C9 1.376(4) no
C4 C5 1.364(4) no
C5 C6 1.381(4) no
C6 C7 1.361(4) no
C7 C8 1.383(4) no
C8 C9 1.390(3) no
C21 C26 1.394(4) no
C21 C22 1.382(3) no
C22 C23 1.357(4) no
C23 C24 1.372(5) no
C24 C25 1.363(4) no
C25 C26 1.369(4) no
C4 H4 0.9300 no
C5 H5 0.9300 no
C6 H6 0.9300 no
C7 H7 0.9300 no
C22 H22 0.9300 no
C23 H23 0.9300 no
C24 H24 0.9300 no
C25 H25 0.9300 no

loop_
_geom_hbond_atom_site_label_D
_geom_hbond_atom_site_label_H
_geom_hbond_atom_site_label_A
_geom_hbond_site_symmetry_A
_geom_hbond_distance_DH
_geom_hbond_distance_HA
_geom_hbond_distance_DA
_geom_hbond_angle_DHA
_geom_hbond_publ_flag
N1 H1 O26 4_564 0.91(2) 1.96(3) 2.851(3) 169(2) yes
O26 H26 N3 . 0.82 1.81 2.551(3) 150 yes

loop_
_geom_torsion_atom_site_label_1
_geom_torsion_atom_site_label_2
_geom_torsion_atom_site_label_3
_geom_torsion_atom_site_label_4
_geom_torsion
_geom_torsion_publ_flag
C8 N1 C2 N3 -0.8(3) no
C8 N1 C2 C21 -179.7(2) no
C2 N1 C8 C7 180.0(3) no
C2 N1 C8 C9 0.4(3) no
C9 N3 C2 N1 0.8(3) no
C9 N3 C2 C21 179.7(2) no
C2 N3 C9 C4 -179.9(3) no
C2 N3 C9 C8 -0.6(3) no
N1 C2 C21 C22 -0.4(4) no
N1 C2 C21 C26 179.9(2) no
N3 C2 C21 C22 -179.2(2) no
N3 C2 C21 C26 1.1(4) no
C9 C4 C5 C6 0.3(4) no
C5 C4 C9 N3 179.0(3) no
C5 C4 C9 C8 -0.3(4) no
C4 C5 C6 C7 0.1(4) no
C5 C6 C7 C8 -0.4(4) no
C6 C7 C8 N1 -179.1(3) no
C6 C7 C8 C9 0.5(4) no
N1 C8 C9 N3 0.1(3) no
N1 C8 C9 C4 179.5(2) no
C7 C8 C9 N3 -179.6(2) no
C7 C8 C9 C4 -0.1(4) no
C2 C21 C22 C23 -179.7(2) no
C26 C21 C22 C23 0.1(4) no
C2 C21 C26 O26 0.1(4) no
C2 C21 C26 C25 -179.6(2) no
C22 C21 C26 O26 -179.6(2) no
C22 C21 C26 C25 0.7(4) no
C21 C22 C23 C24 -0.7(4) no
C22 C23 C24 C25 0.7(4) no
C23 C24 C25 C26 0.0(4) no
C24 C25 C26 O26 179.6(2) no
C24 C25 C26 C21 -0.7(4) no
